data_4067693
loop_
_publ_author_name
'Caldwell, Lorraine M.'
'Cordiner, Richard L.'
'Hill, Anthony F.'
'Wagler, J\"org'

_publ_section_title
;
 A Bridging Selenoacyl Complex via Alkynylselenolatoalkylidyne
 Rearrangement
;
_journal_issue 7
_journal_name_full Organometallics
_journal_page_first 1526
_journal_paper_doi 10.1021/om901079n
_journal_volume 29
_journal_year 2010
_chemical_formula_moiety 'C41 H46 B Cl Mo N6 O2 P Rh Se Si, C H2 Cl2'
_chemical_formula_sum 'C42 H48 B Cl3 Mo N6 O2 P Rh Se Si'
_chemical_formula_weight 1122.89
_chemical_name_systematic
;
 ?
;
_space_group_IT_number 2
_symmetry_cell_setting triclinic
_symmetry_space_group_name_Hall '-P 1'
_symmetry_space_group_name_H-M 'P -1'
_atom_sites_solution_hydrogens geom
_atom_sites_solution_primary direct
_atom_sites_solution_secondary difmap
_audit_creation_method SHELXL-97
_cell_angle_alpha 91.0000(10)
_cell_angle_beta 98.0050(10)
_cell_angle_gamma 100.5770(10)
_cell_formula_units_Z 2
_cell_length_a 9.96530(10)
_cell_length_b 15.1096(2)
_cell_length_c 15.8416(3)
_cell_measurement_reflns_used 62211
_cell_measurement_temperature 110(2)
_cell_measurement_theta_max 39.389
_cell_measurement_theta_min 2.546
_cell_volume 2319.65(6)
_computing_cell_refinement DENZO-SMN
_computing_data_collection 'Nonius Collect'
_computing_data_reduction Scalepack
_computing_molecular_graphics 'ORTEP32 for windows (Farugia)'
_computing_publication_material 'Ciftab (Sheldrick, 1997)'
_computing_structure_refinement 'SHELXL-97 (Sheldrick, 1997)'
_computing_structure_solution 'SHELXS-97 (Sheldrick, 1990)'
_diffrn_ambient_temperature 110(2)
_diffrn_measured_fraction_theta_full 0.998
_diffrn_measured_fraction_theta_max 0.998
_diffrn_measurement_device_type 'Nomius Kappa CCD area detector'
_diffrn_measurement_method 'phi and omega scans'
_diffrn_radiation_monochromator graphite
_diffrn_radiation_source 'fine-focus sealed tube'
_diffrn_radiation_type MoK\a
_diffrn_radiation_wavelength 0.71073
_diffrn_reflns_av_R_equivalents 0.0595
_diffrn_reflns_av_sigmaI/netI 0.0499
_diffrn_reflns_limit_h_max 16
_diffrn_reflns_limit_h_min -16
_diffrn_reflns_limit_k_max 24
_diffrn_reflns_limit_k_min -25
_diffrn_reflns_limit_l_max 26
_diffrn_reflns_limit_l_min -26
_diffrn_reflns_number 87052
_diffrn_reflns_theta_full 37.00
_diffrn_reflns_theta_max 37.00
_diffrn_reflns_theta_min 2.72
_exptl_absorpt_coefficient_mu 1.686
_exptl_absorpt_correction_T_max 0.694
_exptl_absorpt_correction_T_min 0.589
_exptl_absorpt_correction_type multi-scan
_exptl_absorpt_process_details SORTAV
_exptl_crystal_colour 'dark red'
_exptl_crystal_density_diffrn 1.608
_exptl_crystal_density_method 'not measured'
_exptl_crystal_description prism
_exptl_crystal_F_000 1128
_exptl_crystal_size_max 0.35
_exptl_crystal_size_mid 0.27
_exptl_crystal_size_min 0.22
_refine_diff_density_max 0.891
_refine_diff_density_min -1.119
_refine_diff_density_rms 0.113
_refine_ls_extinction_method none
_refine_ls_goodness_of_fit_ref 1.036
_refine_ls_hydrogen_treatment constr
_refine_ls_matrix_type full
_refine_ls_number_parameters 542
_refine_ls_number_reflns 23522
_refine_ls_number_restraints 2
_refine_ls_restrained_S_all 1.036
_refine_ls_R_factor_all 0.0541
_refine_ls_R_factor_gt 0.0326
_refine_ls_shift/su_max 0.003
_refine_ls_shift/su_mean 0.000
_refine_ls_structure_factor_coef Fsqd
_refine_ls_weighting_details 'calc w=1/[\s^2^(Fo^2^)+(0.0328P)^2^+0.0000P] where P=(Fo^2^+2Fc^2^)/3'
_refine_ls_weighting_scheme calc
_refine_ls_wR_factor_gt 0.0686
_refine_ls_wR_factor_ref 0.0733
_reflns_number_gt 18210
_reflns_number_total 23522
_reflns_threshold_expression >2sigma(I)
_cod_data_source_file om901079n_si_001.cif
_cod_data_source_block rc01101
_cod_original_sg_symbol_Hall -P1
_cod_original_sg_symbol_H-M P-1
_cod_database_code 4067693

loop_
_symmetry_equiv_pos_as_xyz
'x, y, z'
'-x, -y, -z'

loop_
_atom_site_label
_atom_site_type_symbol
_atom_site_fract_x
_atom_site_fract_y
_atom_site_fract_z
_atom_site_U_iso_or_equiv
_atom_site_adp_type
_atom_site_occupancy
_atom_site_symmetry_multiplicity
_atom_site_calc_flag
_atom_site_refinement_flags
_atom_site_disorder_assembly
_atom_site_disorder_group
Rh1 Rh 0.612433(10) 0.685477(7) 0.191150(7) 0.01112(2) Uani 1 1 d . . .
Mo1 Mo 0.770960(11) 0.552446(7) 0.219195(7) 0.01029(2) Uani 1 1 d . . .
Se1 Se 0.527980(13) 0.527023(9) 0.133997(9) 0.01424(3) Uani 1 1 d . . .
P1 P 0.71743(3) 0.83333(2) 0.19122(2) 0.01241(6) Uani 1 1 d . . .
Si1 Si 0.75756(4) 0.70897(3) -0.14762(3) 0.01731(8) Uani 1 1 d . . .
Cl1 Cl 0.40029(3) 0.73448(2) 0.17445(3) 0.02002(7) Uani 1 1 d . . .
O1 O 1.01335(11) 0.61997(8) 0.11496(8) 0.0236(2) Uani 1 1 d . . .
O2 O 0.81227(11) 0.71145(7) 0.35308(7) 0.0187(2) Uani 1 1 d . . .
N1 N 0.95074(11) 0.53468(8) 0.31339(8) 0.0130(2) Uani 1 1 d . . .
N2 N 0.94609(11) 0.45300(8) 0.35220(8) 0.0133(2) Uani 1 1 d . . .
N3 N 0.78757(12) 0.41443(8) 0.17534(8) 0.0157(2) Uani 1 1 d . . .
N4 N 0.80687(12) 0.34966(8) 0.23303(8) 0.0152(2) Uani 1 1 d . . .
N5 N 0.65780(11) 0.48153(8) 0.32188(8) 0.0138(2) Uani 1 1 d . . .
N6 N 0.69225(12) 0.40210(8) 0.35057(8) 0.0136(2) Uani 1 1 d . . .
B1 B 0.82400(16) 0.37342(10) 0.32860(11) 0.0150(3) Uani 1 1 d . . .
H1 H 0.8417 0.3200 0.3617 0.018 Uiso 1 1 calc R . .
C1 C 1.06928(13) 0.58872(9) 0.34906(9) 0.0141(2) Uani 1 1 d . . .
C2 C 1.11766(15) 0.68255(10) 0.32294(11) 0.0212(3) Uani 1 1 d . . .
H2A H 1.1811 0.6814 0.2811 0.032 Uiso 1 1 d R . .
H2B H 1.1654 0.7201 0.3731 0.032 Uiso 1 1 d R . .
H2C H 1.0382 0.7076 0.2975 0.032 Uiso 1 1 d R . .
C3 C 1.13869(14) 0.54220(10) 0.41079(9) 0.0161(2) Uani 1 1 d . . .
H3 H 1.2241 0.5647 0.4458 0.019 Uiso 1 1 calc R . .
C4 C 1.05945(14) 0.45732(10) 0.41126(9) 0.0147(2) Uani 1 1 d . . .
C5 C 1.08926(16) 0.38087(11) 0.46439(10) 0.0204(3) Uani 1 1 d . . .
H5A H 1.0086 0.3567 0.4917 0.031 Uiso 1 1 d R . .
H5B H 1.1687 0.4022 0.5083 0.031 Uiso 1 1 d R . .
H5C H 1.1100 0.3334 0.4281 0.031 Uiso 1 1 d R . .
C6 C 0.77773(15) 0.37517(10) 0.09688(10) 0.0181(3) Uani 1 1 d . . .
C7 C 0.75954(19) 0.42383(12) 0.01646(10) 0.0265(3) Uani 1 1 d . . .
H7A H 0.6738 0.4475 0.0123 0.040 Uiso 1 1 d R . .
H7B H 0.7551 0.3822 -0.0324 0.040 Uiso 1 1 d R . .
H7C H 0.8377 0.4738 0.0166 0.040 Uiso 1 1 d R . .
C8 C 0.78941(15) 0.28453(10) 0.10513(11) 0.0203(3) Uani 1 1 d . . .
H8 H 0.7849 0.2412 0.0602 0.024 Uiso 1 1 calc R . .
C9 C 0.80873(14) 0.27087(9) 0.19154(10) 0.0177(3) Uani 1 1 d . . .
C10 C 0.83256(19) 0.18861(10) 0.23769(12) 0.0269(3) Uani 1 1 d . . .
H10A H 0.9261 0.1995 0.2695 0.040 Uiso 1 1 d R . .
H10B H 0.8219 0.1378 0.1964 0.040 Uiso 1 1 d R . .
H10C H 0.7653 0.1744 0.2774 0.040 Uiso 1 1 d R . .
C11 C 0.54909(14) 0.49384(10) 0.35986(9) 0.0160(2) Uani 1 1 d . . .
C12 C 0.48001(16) 0.57369(11) 0.34950(11) 0.0217(3) Uani 1 1 d . . .
H12A H 0.5502 0.6289 0.3529 0.032 Uiso 1 1 d R . .
H12B H 0.4231 0.5762 0.3949 0.032 Uiso 1 1 d R . .
H12C H 0.4215 0.5684 0.2939 0.032 Uiso 1 1 d R . .
C13 C 0.51297(15) 0.42149(10) 0.41126(10) 0.0184(3) Uani 1 1 d . . .
H13 H 0.4397 0.4131 0.4445 0.022 Uiso 1 1 calc R . .
C14 C 0.60470(14) 0.36485(10) 0.40399(9) 0.0163(2) Uani 1 1 d . . .
C15 C 0.61242(17) 0.27625(10) 0.44407(11) 0.0232(3) Uani 1 1 d . . .
H15A H 0.5952 0.2282 0.3993 0.035 Uiso 1 1 d R . .
H15B H 0.5427 0.2636 0.4824 0.035 Uiso 1 1 d R . .
H15C H 0.7043 0.2791 0.4766 0.035 Uiso 1 1 d R . .
C16 C 0.92520(14) 0.59932(10) 0.15343(9) 0.0161(2) Uani 1 1 d . . .
C17 C 0.77909(13) 0.66471(9) 0.29036(9) 0.0133(2) Uani 1 1 d . . .
C18 C 0.68590(13) 0.60943(9) 0.10861(9) 0.0132(2) Uani 1 1 d . . .
C19 C 0.70857(14) 0.63869(9) 0.02729(9) 0.0152(2) Uani 1 1 d . . .
C20 C 0.72943(15) 0.66622(10) -0.04206(10) 0.0184(3) Uani 1 1 d . . .
C21 C 0.83103(18) 0.62471(12) -0.20520(12) 0.0297(4) Uani 1 1 d . . .
H21A H 0.9174 0.6155 -0.1718 0.044 Uiso 1 1 d R . .
H21B H 0.8492 0.6469 -0.2610 0.044 Uiso 1 1 d R . .
H21C H 0.7651 0.5675 -0.2131 0.044 Uiso 1 1 d R . .
C22 C 0.58806(18) 0.72291(12) -0.20686(11) 0.0266(3) Uani 1 1 d . . .
H22A H 0.5253 0.6644 -0.2145 0.040 Uiso 1 1 d R . .
H22B H 0.6013 0.7468 -0.2628 0.040 Uiso 1 1 d R . .
H22C H 0.5484 0.7649 -0.1744 0.040 Uiso 1 1 d R . .
C23 C 0.87749(18) 0.82031(12) -0.12834(12) 0.0280(3) Uani 1 1 d . . .
H23A H 0.8384 0.8602 -0.0932 0.042 Uiso 1 1 d R . .
H23B H 0.8901 0.8475 -0.1831 0.042 Uiso 1 1 d R . .
H23C H 0.9669 0.8116 -0.0987 0.042 Uiso 1 1 d R . .
C24 C 0.90500(14) 0.86010(9) 0.21548(10) 0.0158(2) Uani 1 1 d . . .
C25 C 0.97695(14) 0.82412(10) 0.15766(10) 0.0174(3) Uani 1 1 d . . .
H25 H 0.9275 0.7889 0.1091 0.021 Uiso 1 1 calc R . .
C26 C 1.11978(15) 0.83962(11) 0.17086(11) 0.0216(3) Uani 1 1 d . . .
H26 H 1.1682 0.8149 0.1315 0.026 Uiso 1 1 calc R . .
C27 C 1.19252(16) 0.89155(11) 0.24205(13) 0.0272(4) Uani 1 1 d . . .
H27 H 1.2905 0.9020 0.2515 0.033 Uiso 1 1 calc R . .
C28 C 1.12138(17) 0.92769(12) 0.29875(13) 0.0293(4) Uani 1 1 d . . .
H28 H 1.1711 0.9630 0.3472 0.035 Uiso 1 1 calc R . .
C29 C 0.97786(16) 0.91292(11) 0.28573(11) 0.0234(3) Uani 1 1 d . . .
H29 H 0.9299 0.9388 0.3246 0.028 Uiso 1 1 calc R . .
C30 C 0.65129(14) 0.90303(9) 0.26537(9) 0.0159(2) Uani 1 1 d . . .
C31 C 0.6338(2) 0.87201(13) 0.34657(12) 0.0337(4) Uani 1 1 d . . .
H31 H 0.6612 0.8171 0.3633 0.040 Uiso 1 1 calc R . .
C32 C 0.5771(3) 0.92020(14) 0.40278(14) 0.0453(6) Uani 1 1 d . . .
H32 H 0.5684 0.8992 0.4583 0.054 Uiso 1 1 calc R . .
C33 C 0.5327(2) 0.99947(12) 0.37839(13) 0.0314(4) Uani 1 1 d . . .
H33 H 0.4923 1.0320 0.4167 0.038 Uiso 1 1 calc R . .
C34 C 0.54756(16) 1.03013(10) 0.29881(11) 0.0222(3) Uani 1 1 d . . .
H34 H 0.5177 1.0842 0.2820 0.027 Uiso 1 1 calc R . .
C35 C 0.60646(15) 0.98224(10) 0.24234(10) 0.0181(3) Uani 1 1 d . . .
H35 H 0.6161 1.0042 0.1872 0.022 Uiso 1 1 calc R . .
C36 C 0.69061(14) 0.88790(9) 0.08946(9) 0.0148(2) Uani 1 1 d . . .
C37 C 0.78378(15) 0.96558(10) 0.07397(10) 0.0184(3) Uani 1 1 d . . .
H37 H 0.8622 0.9876 0.1152 0.022 Uiso 1 1 calc R . .
C38 C 0.76237(17) 1.01038(11) -0.00087(11) 0.0222(3) Uani 1 1 d . . .
H38 H 0.8263 1.0627 -0.0107 0.027 Uiso 1 1 calc R . .
C39 C 0.64821(18) 0.97924(12) -0.06141(11) 0.0250(3) Uani 1 1 d . . .
H39 H 0.6331 1.0105 -0.1123 0.030 Uiso 1 1 calc R . .
C40 C 0.55543(16) 0.90152(11) -0.04708(10) 0.0222(3) Uani 1 1 d . . .
H40 H 0.4774 0.8798 -0.0887 0.027 Uiso 1 1 calc R . .
C41 C 0.57661(15) 0.85580(10) 0.02772(10) 0.0183(3) Uani 1 1 d . . .
H41 H 0.5135 0.8027 0.0368 0.022 Uiso 1 1 calc R . .
Cl2A Cl 1.19194(11) 1.16129(6) 0.40513(6) 0.0551(2) Uani 0.82 1 d PD A 1
Cl3A Cl 0.91502(11) 1.10116(7) 0.45002(6) 0.0557(3) Uani 0.82 1 d PD A 1
C42A C 1.0926(3) 1.1372(2) 0.48802(17) 0.0470(8) Uani 0.82 1 d PD A 1
H42A H 1.1048 1.1918 0.5258 0.056 Uiso 0.82 1 calc PR A 1
H42B H 1.1264 1.0895 0.5224 0.056 Uiso 0.82 1 calc PR A 1
Cl2B Cl 1.1384(6) 1.1486(3) 0.4218(3) 0.0551(2) Uani 0.18 1 d PD B 2
Cl3B Cl 0.8576(6) 1.0950(4) 0.4627(3) 0.0557(3) Uani 0.18 1 d PD B 2
C42B C 1.0319(7) 1.1414(10) 0.5018(4) 0.0470(8) Uani 0.18 1 d PD B 2
H42C H 1.0373 1.2024 0.5274 0.056 Uiso 0.18 1 calc PR B 2
H42D H 1.0662 1.1036 0.5473 0.056 Uiso 0.18 1 calc PR B 2

loop_
_atom_site_aniso_label
_atom_site_aniso_U_11
_atom_site_aniso_U_22
_atom_site_aniso_U_33
_atom_site_aniso_U_23
_atom_site_aniso_U_13
_atom_site_aniso_U_12
Rh1 0.00967(4) 0.01206(4) 0.01210(5) 0.00079(3) 0.00159(3) 0.00325(3)
Mo1 0.00975(4) 0.01143(5) 0.00978(5) 0.00010(3) 0.00044(3) 0.00297(3)
Se1 0.01127(5) 0.01373(6) 0.01627(7) 0.00044(5) -0.00161(4) 0.00134(4)
P1 0.01327(14) 0.01223(14) 0.01229(15) 0.00054(11) 0.00186(11) 0.00380(11)
Si1 0.01891(18) 0.02090(19) 0.01156(17) 0.00071(14) 0.00293(14) 0.00172(15)
Cl1 0.01289(13) 0.02208(16) 0.02703(18) 0.00133(13) 0.00322(12) 0.00801(12)
O1 0.0193(5) 0.0310(6) 0.0225(6) 0.0023(5) 0.0088(4) 0.0048(4)
O2 0.0244(5) 0.0173(5) 0.0143(5) -0.0016(4) -0.0017(4) 0.0072(4)
N1 0.0126(4) 0.0127(5) 0.0133(5) 0.0019(4) -0.0003(4) 0.0030(4)
N2 0.0133(5) 0.0128(5) 0.0140(5) 0.0025(4) 0.0003(4) 0.0042(4)
N3 0.0176(5) 0.0155(5) 0.0142(5) -0.0020(4) -0.0006(4) 0.0062(4)
N4 0.0161(5) 0.0127(5) 0.0170(6) -0.0010(4) 0.0023(4) 0.0032(4)
N5 0.0129(5) 0.0145(5) 0.0143(5) 0.0020(4) 0.0029(4) 0.0031(4)
N6 0.0141(5) 0.0121(5) 0.0142(5) 0.0023(4) 0.0020(4) 0.0014(4)
B1 0.0154(6) 0.0126(6) 0.0171(7) 0.0020(5) 0.0012(5) 0.0034(5)
C1 0.0118(5) 0.0161(6) 0.0138(6) 0.0008(5) 0.0007(4) 0.0017(4)
C2 0.0158(6) 0.0204(7) 0.0240(8) 0.0057(6) -0.0019(5) -0.0021(5)
C3 0.0119(5) 0.0211(6) 0.0146(6) 0.0014(5) -0.0007(4) 0.0028(5)
C4 0.0138(5) 0.0200(6) 0.0114(6) 0.0021(5) 0.0014(4) 0.0060(5)
C5 0.0208(6) 0.0241(7) 0.0184(7) 0.0072(5) 0.0013(5) 0.0100(6)
C6 0.0171(6) 0.0209(6) 0.0162(6) -0.0045(5) -0.0018(5) 0.0069(5)
C7 0.0376(9) 0.0308(8) 0.0133(7) -0.0053(6) -0.0044(6) 0.0186(7)
C8 0.0197(6) 0.0175(6) 0.0229(7) -0.0079(5) 0.0000(5) 0.0047(5)
C9 0.0160(6) 0.0121(5) 0.0252(7) -0.0031(5) 0.0045(5) 0.0023(5)
C10 0.0363(9) 0.0131(6) 0.0337(10) 0.0014(6) 0.0121(7) 0.0060(6)
C11 0.0145(5) 0.0195(6) 0.0143(6) 0.0005(5) 0.0034(4) 0.0031(5)
C12 0.0206(6) 0.0266(7) 0.0223(8) 0.0068(6) 0.0102(5) 0.0103(6)
C13 0.0178(6) 0.0216(6) 0.0162(6) 0.0022(5) 0.0056(5) 0.0023(5)
C14 0.0172(6) 0.0169(6) 0.0132(6) 0.0020(5) 0.0025(5) -0.0010(5)
C15 0.0295(8) 0.0176(6) 0.0213(8) 0.0048(5) 0.0048(6) -0.0001(6)
C16 0.0152(6) 0.0190(6) 0.0143(6) 0.0001(5) 0.0003(4) 0.0055(5)
C17 0.0134(5) 0.0142(5) 0.0128(6) 0.0019(4) 0.0023(4) 0.0031(4)
C18 0.0123(5) 0.0157(6) 0.0114(5) 0.0001(4) 0.0006(4) 0.0031(4)
C19 0.0149(5) 0.0166(6) 0.0135(6) -0.0017(5) -0.0007(4) 0.0038(5)
C20 0.0185(6) 0.0217(6) 0.0147(6) -0.0006(5) 0.0011(5) 0.0042(5)
C21 0.0273(8) 0.0336(9) 0.0282(9) -0.0092(7) 0.0119(7) 0.0011(7)
C22 0.0282(8) 0.0296(8) 0.0200(8) 0.0028(6) -0.0042(6) 0.0058(7)
C23 0.0275(8) 0.0243(8) 0.0312(9) -0.0012(7) 0.0086(7) -0.0006(6)
C24 0.0147(5) 0.0146(6) 0.0181(6) 0.0034(5) 0.0022(5) 0.0030(5)
C25 0.0162(6) 0.0181(6) 0.0188(7) 0.0034(5) 0.0030(5) 0.0049(5)
C26 0.0158(6) 0.0230(7) 0.0281(8) 0.0116(6) 0.0070(5) 0.0055(5)
C27 0.0153(6) 0.0223(7) 0.0412(10) 0.0084(7) -0.0005(6) -0.0009(6)
C28 0.0219(7) 0.0237(8) 0.0368(10) -0.0040(7) -0.0066(7) -0.0017(6)
C29 0.0214(7) 0.0210(7) 0.0258(8) -0.0036(6) -0.0006(6) 0.0024(6)
C30 0.0171(6) 0.0155(6) 0.0158(6) -0.0014(5) 0.0022(5) 0.0049(5)
C31 0.0614(13) 0.0284(8) 0.0207(8) 0.0051(7) 0.0142(8) 0.0265(9)
C32 0.0877(17) 0.0393(11) 0.0244(10) 0.0065(8) 0.0281(11) 0.0366(11)
C33 0.0450(10) 0.0275(8) 0.0283(9) -0.0048(7) 0.0143(8) 0.0174(8)
C34 0.0243(7) 0.0161(6) 0.0279(8) -0.0022(6) 0.0058(6) 0.0072(5)
C35 0.0200(6) 0.0149(6) 0.0209(7) 0.0009(5) 0.0049(5) 0.0055(5)
C36 0.0179(6) 0.0150(6) 0.0136(6) 0.0021(4) 0.0036(5) 0.0071(5)
C37 0.0208(6) 0.0160(6) 0.0182(7) 0.0027(5) 0.0029(5) 0.0028(5)
C38 0.0262(7) 0.0201(7) 0.0213(7) 0.0073(6) 0.0057(6) 0.0048(6)
C39 0.0311(8) 0.0281(8) 0.0186(7) 0.0082(6) 0.0045(6) 0.0116(7)
C40 0.0239(7) 0.0264(7) 0.0173(7) 0.0030(6) 0.0000(5) 0.0091(6)
C41 0.0193(6) 0.0193(6) 0.0170(7) 0.0022(5) 0.0017(5) 0.0055(5)
Cl2A 0.0895(8) 0.0353(4) 0.0443(5) 0.0004(3) 0.0079(4) 0.0232(5)
Cl3A 0.0881(8) 0.0387(3) 0.0359(4) 0.0023(3) -0.0047(5) 0.0103(5)
C42A 0.081(2) 0.0244(10) 0.0298(13) -0.0013(9) -0.0074(14) 0.0063(15)
Cl2B 0.0895(8) 0.0353(4) 0.0443(5) 0.0004(3) 0.0079(4) 0.0232(5)
Cl3B 0.0881(8) 0.0387(3) 0.0359(4) 0.0023(3) -0.0047(5) 0.0103(5)
C42B 0.081(2) 0.0244(10) 0.0298(13) -0.0013(9) -0.0074(14) 0.0063(15)

loop_
_atom_type_symbol
_atom_type_description
_atom_type_scat_dispersion_real
_atom_type_scat_dispersion_imag
_atom_type_scat_source
C C 0.0033 0.0016 'International Tables Vol C Tables 4.2.6.8 and 6.1.1.4'
H H 0.0000 0.0000 'International Tables Vol C Tables 4.2.6.8 and 6.1.1.4'
N N 0.0061 0.0033 'International Tables Vol C Tables 4.2.6.8 and 6.1.1.4'
O O 0.0106 0.0060 'International Tables Vol C Tables 4.2.6.8 and 6.1.1.4'
B B 0.0013 0.0007 'International Tables Vol C Tables 4.2.6.8 and 6.1.1.4'
P P 0.1023 0.0942 'International Tables Vol C Tables 4.2.6.8 and 6.1.1.4'
Si Si 0.0817 0.0704 'International Tables Vol C Tables 4.2.6.8 and 6.1.1.4'
Se Se -0.0929 2.2259 'International Tables Vol C Tables 4.2.6.8 and 6.1.1.4'
Cl Cl 0.1484 0.1585 'International Tables Vol C Tables 4.2.6.8 and 6.1.1.4'
Mo Mo -1.6832 0.6857 'International Tables Vol C Tables 4.2.6.8 and 6.1.1.4'
Rh Rh -1.1178 0.9187 'International Tables Vol C Tables 4.2.6.8 and 6.1.1.4'

loop_
_geom_angle_atom_site_label_1
_geom_angle_atom_site_label_2
_geom_angle_atom_site_label_3
_geom_angle
C18 Rh1 C17 88.96(5)
C18 Rh1 P1 110.78(4)
C17 Rh1 P1 88.55(4)
C18 Rh1 Cl1 128.33(4)
C17 Rh1 Cl1 141.05(4)
P1 Rh1 Cl1 87.696(13)
C18 Rh1 Se1 48.74(4)
C17 Rh1 Se1 99.82(4)
P1 Rh1 Se1 157.101(11)
Cl1 Rh1 Se1 98.493(10)
C18 Rh1 Mo1 48.94(4)
C17 Rh1 Mo1 45.62(4)
P1 Rh1 Mo1 120.019(10)
Cl1 Rh1 Mo1 152.010(10)
Se1 Rh1 Mo1 57.78(1)
C17 Mo1 C16 97.88(6)
C17 Mo1 C18 91.96(5)
C16 Mo1 C18 72.24(5)
C17 Mo1 N1 83.80(5)
C16 Mo1 N1 80.08(5)
C18 Mo1 N1 151.15(5)
C17 Mo1 N3 163.68(5)
C16 Mo1 N3 87.29(5)
C18 Mo1 N3 104.36(5)
N1 Mo1 N3 81.85(4)
C17 Mo1 N5 84.67(5)
C16 Mo1 N5 159.80(5)
C18 Mo1 N5 127.85(5)
N1 Mo1 N5 80.29(4)
N3 Mo1 N5 85.28(4)
C17 Mo1 Se1 103.14(4)
C16 Mo1 Se1 115.57(4)
C18 Mo1 Se1 47.17(4)
N1 Mo1 Se1 161.22(3)
N3 Mo1 Se1 88.34(3)
N5 Mo1 Se1 82.99(3)
C17 Mo1 Rh1 51.48(4)
C16 Mo1 Rh1 100.28(4)
C18 Mo1 Rh1 46.38(4)
N1 Mo1 Rh1 135.13(3)
N3 Mo1 Rh1 142.92(3)
N5 Mo1 Rh1 96.95(3)
Se1 Mo1 Rh1 55.53(1)
C18 Se1 Rh1 52.58(4)
C18 Se1 Mo1 53.81(4)
Rh1 Se1 Mo1 66.696(5)
C24 P1 C30 106.60(7)
C24 P1 C36 100.51(6)
C30 P1 C36 103.61(6)
C24 P1 Rh1 117.81(5)
C30 P1 Rh1 111.23(5)
C36 P1 Rh1 115.59(5)
C20 Si1 C22 108.35(8)
C20 Si1 C21 108.08(8)
C22 Si1 C21 110.35(9)
C20 Si1 C23 106.79(8)
C22 Si1 C23 110.52(8)
C21 Si1 C23 112.57(8)
C1 N1 N2 106.60(11)
C1 N1 Mo1 134.97(9)
N2 N1 Mo1 118.29(8)
C4 N2 N1 109.57(11)
C4 N2 B1 128.48(11)
N1 N2 B1 121.93(11)
C6 N3 N4 106.85(12)
C6 N3 Mo1 132.43(10)
N4 N3 Mo1 120.68(9)
C9 N4 N3 110.04(12)
C9 N4 B1 130.19(13)
N3 N4 B1 119.77(11)
C11 N5 N6 106.31(11)
C11 N5 Mo1 134.93(9)
N6 N5 Mo1 118.45(8)
C14 N6 N5 110.11(11)
C14 N6 B1 129.46(12)
N5 N6 B1 120.05(11)
N4 B1 N6 109.55(12)
N4 B1 N2 109.49(11)
N6 B1 N2 108.51(11)
N4 B1 H1 109.8
N6 B1 H1 109.8
N2 B1 H1 109.8
N1 C1 C3 109.30(12)
N1 C1 C2 124.18(12)
C3 C1 C2 126.50(12)
C1 C2 H2A 109.5
C1 C2 H2B 109.5
H2A C2 H2B 109.5
C1 C2 H2C 109.5
H2A C2 H2C 109.5
H2B C2 H2C 109.5
C4 C3 C1 106.71(12)
C4 C3 H3 126.6
C1 C3 H3 126.6
N2 C4 C3 107.82(12)
N2 C4 C5 124.09(13)
C3 C4 C5 128.09(13)
C4 C5 H5A 109.5
C4 C5 H5B 109.5
H5A C5 H5B 109.5
C4 C5 H5C 109.5
H5A C5 H5C 109.5
H5B C5 H5C 109.5
N3 C6 C8 109.10(14)
N3 C6 C7 123.61(13)
C8 C6 C7 127.28(14)
C6 C7 H7A 109.5
C6 C7 H7B 109.5
H7A C7 H7B 109.5
C6 C7 H7C 109.5
H7A C7 H7C 109.5
H7B C7 H7C 109.5
C9 C8 C6 106.33(13)
C9 C8 H8 126.8
C6 C8 H8 126.8
N4 C9 C8 107.68(13)
N4 C9 C10 122.32(15)
C8 C9 C10 129.98(14)
C9 C10 H10A 109.5
C9 C10 H10B 109.5
H10A C10 H10B 109.5
C9 C10 H10C 109.5
H10A C10 H10C 109.5
H10B C10 H10C 109.5
N5 C11 C13 109.60(13)
N5 C11 C12 124.92(13)
C13 C11 C12 125.47(13)
C11 C12 H12A 109.5
C11 C12 H12B 109.5
H12A C12 H12B 109.5
C11 C12 H12C 109.5
H12A C12 H12C 109.5
H12B C12 H12C 109.5
C14 C13 C11 106.30(12)
C14 C13 H13 126.8
C11 C13 H13 126.8
N6 C14 C13 107.67(12)
N6 C14 C15 123.10(13)
C13 C14 C15 129.22(13)
C14 C15 H15A 109.5
C14 C15 H15B 109.5
H15A C15 H15B 109.5
C14 C15 H15C 109.5
H15A C15 H15C 109.5
H15B C15 H15C 109.5
O1 C16 Mo1 175.32(13)
O2 C17 Mo1 153.98(11)
O2 C17 Rh1 122.13(10)
Mo1 C17 Rh1 82.90(5)
C19 C18 Se1 125.79(10)
C19 C18 Rh1 121.59(10)
Se1 C18 Rh1 78.68(5)
C19 C18 Mo1 144.77(10)
Se1 C18 Mo1 79.01(5)
Rh1 C18 Mo1 84.68(5)
C20 C19 C18 178.31(16)
C19 C20 Si1 178.75(14)
Si1 C21 H21A 109.5
Si1 C21 H21B 109.5
H21A C21 H21B 109.5
Si1 C21 H21C 109.5
H21A C21 H21C 109.5
H21B C21 H21C 109.5
Si1 C22 H22A 109.5
Si1 C22 H22B 109.5
H22A C22 H22B 109.5
Si1 C22 H22C 109.5
H22A C22 H22C 109.5
H22B C22 H22C 109.5
Si1 C23 H23A 109.5
Si1 C23 H23B 109.5
H23A C23 H23B 109.5
Si1 C23 H23C 109.5
H23A C23 H23C 109.5
H23B C23 H23C 109.5
C29 C24 C25 119.58(14)
C29 C24 P1 124.57(12)
C25 C24 P1 115.85(11)
C26 C25 C24 120.37(15)
C26 C25 H25 119.8
C24 C25 H25 119.8
C25 C26 C27 119.91(16)
C25 C26 H26 120.0
C27 C26 H26 120.0
C28 C27 C26 119.69(15)
C28 C27 H27 120.2
C26 C27 H27 120.2
C27 C28 C29 120.81(16)
C27 C28 H28 119.6
C29 C28 H28 119.6
C24 C29 C28 119.63(16)
C24 C29 H29 120.2
C28 C29 H29 120.2
C35 C30 C31 117.94(14)
C35 C30 P1 122.83(11)
C31 C30 P1 119.01(11)
C32 C31 C30 120.83(16)
C32 C31 H31 119.6
C30 C31 H31 119.6
C31 C32 C33 120.31(18)
C31 C32 H32 119.8
C33 C32 H32 119.8
C34 C33 C32 119.54(16)
C34 C33 H33 120.2
C32 C33 H33 120.2
C33 C34 C35 120.26(15)
C33 C34 H34 119.9
C35 C34 H34 119.9
C30 C35 C34 121.10(15)
C30 C35 H35 119.5
C34 C35 H35 119.5
C41 C36 C37 118.97(13)
C41 C36 P1 121.48(11)
C37 C36 P1 119.51(11)
C38 C37 C36 120.61(14)
C38 C37 H37 119.7
C36 C37 H37 119.7
C39 C38 C37 120.33(14)
C39 C38 H38 119.8
C37 C38 H38 119.8
C38 C39 C40 119.58(15)
C38 C39 H39 120.2
C40 C39 H39 120.2
C41 C40 C39 120.45(15)
C41 C40 H40 119.8
C39 C40 H40 119.8
C40 C41 C36 120.05(14)
C40 C41 H41 120.0
C36 C41 H41 120.0
Cl2A C42A Cl3A 112.56(14)
Cl2A C42A H42A 109.1
Cl3A C42A H42A 109.1
Cl2A C42A H42B 109.1
Cl3A C42A H42B 109.1
H42A C42A H42B 107.8
Cl2B C42B Cl3B 112.5(4)
Cl2B C42B H42C 109.1
Cl3B C42B H42C 109.1
Cl2B C42B H42D 109.1
Cl3B C42B H42D 109.1
H42C C42B H42D 107.8

loop_
_geom_bond_atom_site_label_1
_geom_bond_atom_site_label_2
_geom_bond_distance
Rh1 C18 2.0222(14)
Rh1 C17 2.1928(13)
Rh1 P1 2.2863(4)
Rh1 Cl1 2.3481(3)
Rh1 Se1 2.49650(18)
Rh1 Mo1 2.78114(15)
Mo1 C17 2.0031(14)
Mo1 C16 2.0055(14)
Mo1 C18 2.1062(13)
Mo1 N1 2.2258(11)
Mo1 N3 2.2287(12)
Mo1 N5 2.2791(11)
Mo1 Se1 2.56173(17)
Se1 C18 1.9139(13)
P1 C24 1.8226(14)
P1 C30 1.8304(14)
P1 C36 1.8323(14)
Si1 C20 1.8422(16)
Si1 C22 1.8639(17)
Si1 C21 1.8645(18)
Si1 C23 1.8693(17)
O1 C16 1.1382(17)
O2 C17 1.1804(17)
N1 C1 1.3510(17)
N1 N2 1.3845(15)
N2 C4 1.3536(17)
N2 B1 1.5448(19)
N3 C6 1.3510(19)
N3 N4 1.3716(17)
N4 C9 1.3542(18)
N4 B1 1.529(2)
N5 C11 1.3497(17)
N5 N6 1.3754(16)
N6 C14 1.3550(18)
N6 B1 1.5374(19)
B1 H1 1.0000
C1 C3 1.3940(19)
C1 C2 1.496(2)
C2 H2A 0.9800
C2 H2B 0.9800
C2 H2C 0.9800
C3 C4 1.378(2)
C3 H3 0.9500
C4 C5 1.490(2)
C5 H5A 0.9800
C5 H5B 0.9800
C5 H5C 0.9800
C6 C8 1.402(2)
C6 C7 1.488(2)
C7 H7A 0.9800
C7 H7B 0.9800
C7 H7C 0.9800
C8 C9 1.380(2)
C8 H8 0.9500
C9 C10 1.492(2)
C10 H10A 0.9800
C10 H10B 0.9800
C10 H10C 0.9800
C11 C13 1.398(2)
C11 C12 1.496(2)
C12 H12A 0.9800
C12 H12B 0.9800
C12 H12C 0.9800
C13 C14 1.376(2)
C13 H13 0.9500
C14 C15 1.502(2)
C15 H15A 0.9800
C15 H15B 0.9800
C15 H15C 0.9800
C18 C19 1.404(2)
C19 C20 1.213(2)
C21 H21A 0.9800
C21 H21B 0.9800
C21 H21C 0.9800
C22 H22A 0.9800
C22 H22B 0.9800
C22 H22C 0.9800
C23 H23A 0.9800
C23 H23B 0.9800
C23 H23C 0.9800
C24 C29 1.391(2)
C24 C25 1.399(2)
C25 C26 1.385(2)
C25 H25 0.9500
C26 C27 1.395(3)
C26 H26 0.9500
C27 C28 1.382(3)
C27 H27 0.9500
C28 C29 1.392(2)
C28 H28 0.9500
C29 H29 0.9500
C30 C35 1.390(2)
C30 C31 1.399(2)
C31 C32 1.382(2)
C31 H31 0.9500
C32 C33 1.394(3)
C32 H32 0.9500
C33 C34 1.369(3)
C33 H33 0.9500
C34 C35 1.396(2)
C34 H34 0.9500
C35 H35 0.9500
C36 C41 1.398(2)
C36 C37 1.405(2)
C37 C38 1.386(2)
C37 H37 0.9500
C38 C39 1.385(2)
C38 H38 0.9500
C39 C40 1.398(2)
C39 H39 0.9500
C40 C41 1.392(2)
C40 H40 0.9500
C41 H41 0.9500
Cl2A C42A 1.756(3)
Cl3A C42A 1.769(3)
C42A H42A 0.9900
C42A H42B 0.9900
Cl2B C42B 1.756(4)
Cl3B C42B 1.769(3)
C42B H42C 0.9900
C42B H42D 0.9900

loop_
_geom_torsion_atom_site_label_1
_geom_torsion_atom_site_label_2
_geom_torsion_atom_site_label_3
_geom_torsion_atom_site_label_4
_geom_torsion
C18 Rh1 Mo1 C17 144.97(7)
P1 Rh1 Mo1 C17 52.67(5)
Cl1 Rh1 Mo1 C17 -118.52(5)
Se1 Rh1 Mo1 C17 -154.03(5)
C18 Rh1 Mo1 C16 53.05(6)
C17 Rh1 Mo1 C16 -91.93(6)
P1 Rh1 Mo1 C16 -39.26(4)
Cl1 Rh1 Mo1 C16 149.56(5)
Se1 Rh1 Mo1 C16 114.05(4)
C17 Rh1 Mo1 C18 -144.97(7)
P1 Rh1 Mo1 C18 -92.30(5)
Cl1 Rh1 Mo1 C18 96.51(5)
Se1 Rh1 Mo1 C18 61.00(5)
C18 Rh1 Mo1 N1 139.26(6)
C17 Rh1 Mo1 N1 -5.71(6)
P1 Rh1 Mo1 N1 46.96(4)
Cl1 Rh1 Mo1 N1 -124.22(5)
Se1 Rh1 Mo1 N1 -159.73(4)
C18 Rh1 Mo1 N3 -46.17(7)
C17 Rh1 Mo1 N3 168.85(7)
P1 Rh1 Mo1 N3 -138.48(5)
Cl1 Rh1 Mo1 N3 50.34(6)
Se1 Rh1 Mo1 N3 14.83(5)
C18 Rh1 Mo1 N5 -137.53(6)
C17 Rh1 Mo1 N5 77.49(6)
P1 Rh1 Mo1 N5 130.16(3)
Cl1 Rh1 Mo1 N5 -41.02(4)
Se1 Rh1 Mo1 N5 -76.53(3)
C18 Rh1 Mo1 Se1 -61.00(5)
C17 Rh1 Mo1 Se1 154.03(5)
P1 Rh1 Mo1 Se1 -153.306(13)
Cl1 Rh1 Mo1 Se1 35.51(2)
C17 Rh1 Se1 C18 -79.85(6)
P1 Rh1 Se1 C18 30.25(6)
Cl1 Rh1 Se1 C18 134.68(5)
Mo1 Rh1 Se1 C18 -61.32(5)
C18 Rh1 Se1 Mo1 61.32(5)
C17 Rh1 Se1 Mo1 -18.52(4)
P1 Rh1 Se1 Mo1 91.58(3)
Cl1 Rh1 Se1 Mo1 -164.001(11)
C17 Mo1 Se1 C18 80.30(6)
C16 Mo1 Se1 C18 -25.23(7)
N1 Mo1 Se1 C18 -169.68(11)
N3 Mo1 Se1 C18 -111.42(6)
N5 Mo1 Se1 C18 163.13(6)
Rh1 Mo1 Se1 C18 59.70(5)
C17 Mo1 Se1 Rh1 20.60(4)
C16 Mo1 Se1 Rh1 -84.93(5)
C18 Mo1 Se1 Rh1 -59.70(5)
N1 Mo1 Se1 Rh1 130.62(10)
N3 Mo1 Se1 Rh1 -171.12(3)
N5 Mo1 Se1 Rh1 103.43(3)
C18 Rh1 P1 C24 -56.79(7)
C17 Rh1 P1 C24 31.55(7)
Cl1 Rh1 P1 C24 172.78(6)
Se1 Rh1 P1 C24 -80.69(6)
Mo1 Rh1 P1 C24 -3.09(6)
C18 Rh1 P1 C30 179.75(6)
C17 Rh1 P1 C30 -91.91(6)
Cl1 Rh1 P1 C30 49.32(5)
Se1 Rh1 P1 C30 155.85(5)
Mo1 Rh1 P1 C30 -126.55(5)
C18 Rh1 P1 C36 61.98(6)
C17 Rh1 P1 C36 150.32(6)
Cl1 Rh1 P1 C36 -68.46(5)
Se1 Rh1 P1 C36 38.08(6)
Mo1 Rh1 P1 C36 115.67(5)
C17 Mo1 N1 C1 -46.65(14)
C16 Mo1 N1 C1 52.50(14)
C18 Mo1 N1 C1 36.13(19)
N3 Mo1 N1 C1 141.15(14)
N5 Mo1 N1 C1 -132.28(14)
Se1 Mo1 N1 C1 -159.67(9)
Rh1 Mo1 N1 C1 -42.16(15)
C17 Mo1 N1 N2 128.36(10)
C16 Mo1 N1 N2 -132.49(10)
C18 Mo1 N1 N2 -148.86(10)
N3 Mo1 N1 N2 -43.84(9)
N5 Mo1 N1 N2 42.73(9)
Se1 Mo1 N1 N2 15.34(17)
Rh1 Mo1 N1 N2 132.85(8)
C1 N1 N2 C4 0.55(15)
Mo1 N1 N2 C4 -175.77(9)
C1 N1 N2 B1 179.44(12)
Mo1 N1 N2 B1 3.12(16)
C17 Mo1 N3 C6 -166.52(16)
C16 Mo1 N3 C6 -57.48(13)
C18 Mo1 N3 C6 13.41(14)
N1 Mo1 N3 C6 -137.83(13)
N5 Mo1 N3 C6 141.32(13)
Se1 Mo1 N3 C6 58.22(13)
Rh1 Mo1 N3 C6 46.04(15)
C17 Mo1 N3 N4 16.1(2)
C16 Mo1 N3 N4 125.19(10)
C18 Mo1 N3 N4 -163.92(10)
N1 Mo1 N3 N4 44.83(10)
N5 Mo1 N3 N4 -36.01(10)
Se1 Mo1 N3 N4 -119.11(9)
Rh1 Mo1 N3 N4 -131.30(8)
C6 N3 N4 C9 -0.18(15)
Mo1 N3 N4 C9 177.76(9)
C6 N3 N4 B1 179.15(12)
Mo1 N3 N4 B1 -2.90(16)
C17 Mo1 N5 C11 50.78(14)
C16 Mo1 N5 C11 149.13(16)
C18 Mo1 N5 C11 -37.56(16)
N1 Mo1 N5 C11 135.39(14)
N3 Mo1 N5 C11 -142.10(14)
Se1 Mo1 N5 C11 -53.20(13)
Rh1 Mo1 N5 C11 0.69(14)
C17 Mo1 N5 N6 -136.71(10)
C16 Mo1 N5 N6 -38.4(2)
C18 Mo1 N5 N6 134.95(9)
N1 Mo1 N5 N6 -52.10(9)
N3 Mo1 N5 N6 30.41(9)
Se1 Mo1 N5 N6 119.31(9)
Rh1 Mo1 N5 N6 173.19(9)
C11 N5 N6 C14 1.24(15)
Mo1 N5 N6 C14 -173.24(9)
C11 N5 N6 B1 -172.32(12)
Mo1 N5 N6 B1 13.19(16)
C9 N4 B1 N6 -118.57(15)
N3 N4 B1 N6 62.25(15)
C9 N4 B1 N2 122.55(15)
N3 N4 B1 N2 -56.63(15)
C14 N6 B1 N4 119.34(15)
N5 N6 B1 N4 -68.49(15)
C14 N6 B1 N2 -121.17(15)
N5 N6 B1 N2 50.99(16)
C4 N2 B1 N4 -124.22(15)
N1 N2 B1 N4 57.12(16)
C4 N2 B1 N6 116.26(15)
N1 N2 B1 N6 -62.40(16)
N2 N1 C1 C3 -0.71(15)
Mo1 N1 C1 C3 174.71(10)
N2 N1 C1 C2 177.51(13)
Mo1 N1 C1 C2 -7.1(2)
N1 C1 C3 C4 0.61(16)
C2 C1 C3 C4 -177.56(14)
N1 N2 C4 C3 -0.18(16)
B1 N2 C4 C3 -178.97(13)
N1 N2 C4 C5 -179.07(13)
B1 N2 C4 C5 2.1(2)
C1 C3 C4 N2 -0.26(16)
C1 C3 C4 C5 178.58(14)
N4 N3 C6 C8 0.65(16)
Mo1 N3 C6 C8 -176.95(10)
N4 N3 C6 C7 -178.51(14)
Mo1 N3 C6 C7 3.9(2)
N3 C6 C8 C9 -0.87(16)
C7 C6 C8 C9 178.25(15)
N3 N4 C9 C8 -0.37(16)
B1 N4 C9 C8 -179.61(13)
N3 N4 C9 C10 178.01(13)
B1 N4 C9 C10 -1.2(2)
C6 C8 C9 N4 0.74(16)
C6 C8 C9 C10 -177.46(15)
N6 N5 C11 C13 -1.13(16)
Mo1 N5 C11 C13 172.01(10)
N6 N5 C11 C12 177.83(14)
Mo1 N5 C11 C12 -9.0(2)
N5 C11 C13 C14 0.61(17)
C12 C11 C13 C14 -178.33(14)
N5 N6 C14 C13 -0.87(16)
B1 N6 C14 C13 171.91(14)
N5 N6 C14 C15 178.13(13)
B1 N6 C14 C15 -9.1(2)
C11 C13 C14 N6 0.16(17)
C11 C13 C14 C15 -178.76(15)
C16 Mo1 C17 O2 -97.9(3)
C18 Mo1 C17 O2 -170.2(3)
N1 Mo1 C17 O2 -18.9(3)
N3 Mo1 C17 O2 9.7(4)
N5 Mo1 C17 O2 61.9(3)
Se1 Mo1 C17 O2 143.4(3)
Rh1 Mo1 C17 O2 165.2(3)
C16 Mo1 C17 Rh1 96.90(5)
C18 Mo1 C17 Rh1 24.57(5)
N1 Mo1 C17 Rh1 175.95(4)
N3 Mo1 C17 Rh1 -155.50(15)
N5 Mo1 C17 Rh1 -103.27(4)
Se1 Mo1 C17 Rh1 -21.76(4)
C18 Rh1 C17 O2 161.96(12)
P1 Rh1 C17 O2 51.14(12)
Cl1 Rh1 C17 O2 -33.39(15)
Se1 Rh1 C17 O2 -150.30(11)
Mo1 Rh1 C17 O2 -172.39(15)
C18 Rh1 C17 Mo1 -25.65(5)
P1 Rh1 C17 Mo1 -136.47(4)
Cl1 Rh1 C17 Mo1 139.00(3)
Se1 Rh1 C17 Mo1 22.09(4)
Rh1 Se1 C18 C19 -120.94(13)
Mo1 Se1 C18 C19 152.36(14)
Mo1 Se1 C18 Rh1 -86.70(4)
Rh1 Se1 C18 Mo1 86.70(4)
C17 Rh1 C18 C19 -130.71(11)
P1 Rh1 C18 C19 -42.66(12)
Cl1 Rh1 C18 C19 61.54(12)
Se1 Rh1 C18 C19 125.24(13)
Mo1 Rh1 C18 C19 -154.93(13)
C17 Rh1 C18 Se1 104.05(5)
P1 Rh1 C18 Se1 -167.90(2)
Cl1 Rh1 C18 Se1 -63.70(6)
Mo1 Rh1 C18 Se1 79.83(4)
C17 Rh1 C18 Mo1 24.22(5)
P1 Rh1 C18 Mo1 112.27(3)
Cl1 Rh1 C18 Mo1 -143.53(2)
Se1 Rh1 C18 Mo1 -79.83(4)
C17 Mo1 C18 C19 114.56(18)
C16 Mo1 C18 C19 16.92(17)
N1 Mo1 C18 C19 33.9(2)
N3 Mo1 C18 C19 -65.42(18)
N5 Mo1 C18 C19 -160.66(16)
Se1 Mo1 C18 C19 -139.3(2)
Rh1 Mo1 C18 C19 141.3(2)
C17 Mo1 C18 Se1 -106.17(5)
C16 Mo1 C18 Se1 156.19(6)
N1 Mo1 C18 Se1 173.14(7)
N3 Mo1 C18 Se1 73.85(5)
N5 Mo1 C18 Se1 -21.39(7)
Rh1 Mo1 C18 Se1 -79.47(4)
C17 Mo1 C18 Rh1 -26.70(5)
C16 Mo1 C18 Rh1 -124.34(6)
N1 Mo1 C18 Rh1 -107.40(9)
N3 Mo1 C18 Rh1 153.32(4)
N5 Mo1 C18 Rh1 58.08(7)
Se1 Mo1 C18 Rh1 79.47(4)
C30 P1 C24 C29 8.92(15)
C36 P1 C24 C29 116.68(14)
Rh1 P1 C24 C29 -116.84(13)
C30 P1 C24 C25 -170.75(11)
C36 P1 C24 C25 -62.99(12)
Rh1 P1 C24 C25 63.49(12)
C29 C24 C25 C26 1.1(2)
P1 C24 C25 C26 -179.24(11)
C24 C25 C26 C27 -0.1(2)
C25 C26 C27 C28 -0.4(2)
C26 C27 C28 C29 0.0(3)
C25 C24 C29 C28 -1.5(2)
P1 C24 C29 C28 178.89(13)
C27 C28 C29 C24 0.9(3)
C24 P1 C30 C35 100.25(13)
C36 P1 C30 C35 -5.29(14)
Rh1 P1 C30 C35 -130.10(11)
C24 P1 C30 C31 -85.33(15)
C36 P1 C30 C31 169.13(14)
Rh1 P1 C30 C31 44.32(15)
C35 C30 C31 C32 -1.8(3)
P1 C30 C31 C32 -176.46(18)
C30 C31 C32 C33 1.9(4)
C31 C32 C33 C34 -1.1(4)
C32 C33 C34 C35 0.2(3)
C31 C30 C35 C34 0.9(2)
P1 C30 C35 C34 175.37(12)
C33 C34 C35 C30 -0.1(2)
C24 P1 C36 C41 151.44(12)
C30 P1 C36 C41 -98.45(12)
Rh1 P1 C36 C41 23.50(13)
C24 P1 C36 C37 -30.77(13)
C30 P1 C36 C37 79.34(12)
Rh1 P1 C36 C37 -158.72(10)
C41 C36 C37 C38 0.7(2)
P1 C36 C37 C38 -177.10(12)
C36 C37 C38 C39 0.2(2)
C37 C38 C39 C40 -0.8(3)
C38 C39 C40 C41 0.5(2)
C39 C40 C41 C36 0.5(2)
C37 C36 C41 C40 -1.1(2)
P1 C36 C41 C40 176.69(12)
